data_4331618
loop_
_publ_author_name
'Bo Liu'
'Jin Yang'
'Guo-Cheng Yang'
'Jian-Fang Ma'

_publ_contact_author_address
;
Key Lab of Polyoxometalate Science
Department of Chemistry
Northeast Normal University
Changchun 130024
P.R.China
;
_publ_contact_author_email jianfangma@yahoo.com.cn
_publ_contact_author_fax +86-431-85098620
_publ_contact_author_name 'Jian-Fang Ma'
_publ_contact_author_phone +86-431-85098620
_publ_section_title
;
 Four New Three-Dimensional Polyoxometalate-Based Metal-Organic Frameworks
 Constructed From [Mo6O18(O3AsPh)2]4- Polyoxoanions and Copper(I)-Organic
 Fragments: Syntheses, Structures, Electrochemistry, and Photocatalysis
 Properties
;
_journal_name_full 'Inorganic Chemistry'
_journal_page_first 84
_journal_page_last 94
_journal_paper_doi 10.1021/ic301257k
_journal_volume 52
_journal_year 2013
_chemical_formula_moiety 'C20 H25 As Cu2 Mo3 N12 O12'
_chemical_formula_sum 'C20 H25 As Cu2 Mo3 N12 O12'
_chemical_formula_weight 1115.16
_chemical_name_systematic
;
 ?
;
_space_group_IT_number 14
_symmetry_cell_setting monoclinic
_symmetry_space_group_name_Hall '-P 2ybc'
_symmetry_space_group_name_H-M 'P 1 21/c 1'
_atom_sites_solution_hydrogens geom
_atom_sites_solution_primary direct
_atom_sites_solution_secondary difmap
_audit_creation_method SHELXL-97
_cell_angle_alpha 90.00
_cell_angle_beta 124.537(2)
_cell_angle_gamma 90.00
_cell_formula_units_Z 4
_cell_length_a 14.3901(4)
_cell_length_b 12.5772(4)
_cell_length_c 21.7574(8)
_cell_measurement_reflns_used 7324
_cell_measurement_temperature 293(2)
_cell_measurement_theta_max 29.1296
_cell_measurement_theta_min 3.0076
_cell_volume 3243.8(2)
_computing_cell_refinement CrysAlis
_computing_data_collection 'CrysAlis (Oxford Diffraction, 2006)'
_computing_data_reduction CrysAlis
_computing_structure_refinement 'SHELXL-97 (Sheldrick, 2008)'
_computing_structure_solution 'SHELXL-97 (Sheldrick, 1997)'
_diffrn_ambient_temperature 293(2)
_diffrn_detector_area_resol_mean 10.0
_diffrn_measured_fraction_theta_full 0.997
_diffrn_measured_fraction_theta_max 0.997
_diffrn_measurement_device_type 'Oxford Diffraction Gemini R Ultra'
_diffrn_measurement_method '\w scan'
_diffrn_radiation_monochromator graphite
_diffrn_radiation_source 'fine-focus sealed tube'
_diffrn_radiation_type MoK\a
_diffrn_radiation_wavelength 0.71073
_diffrn_reflns_av_R_equivalents 0.0263
_diffrn_reflns_av_sigmaI/netI 0.0478
_diffrn_reflns_limit_h_max 13
_diffrn_reflns_limit_h_min -17
_diffrn_reflns_limit_k_max 12
_diffrn_reflns_limit_k_min -15
_diffrn_reflns_limit_l_max 26
_diffrn_reflns_limit_l_min -25
_diffrn_reflns_number 12764
_diffrn_reflns_theta_full 26.02
_diffrn_reflns_theta_max 26.02
_diffrn_reflns_theta_min 3.01
_exptl_absorpt_coefficient_mu 3.508
_exptl_absorpt_correction_T_max 0.4992
_exptl_absorpt_correction_T_min 0.3568
_exptl_absorpt_correction_type multi-scan
_exptl_absorpt_process_details 'CrysAlis (Oxiford Diffraciton, 2006)'
_exptl_crystal_colour yellow
_exptl_crystal_density_diffrn 2.283
_exptl_crystal_description block
_exptl_crystal_F_000 2167
_exptl_crystal_size_max 0.37
_exptl_crystal_size_mid 0.26
_exptl_crystal_size_min 0.23
_refine_diff_density_max 0.499
_refine_diff_density_min -0.553
_refine_diff_density_rms 0.092
_refine_ls_extinction_method none
_refine_ls_goodness_of_fit_ref 0.905
_refine_ls_hydrogen_treatment constr
_refine_ls_matrix_type full
_refine_ls_number_parameters 454
_refine_ls_number_reflns 6373
_refine_ls_number_restraints 0
_refine_ls_restrained_S_all 0.905
_refine_ls_R_factor_all 0.0390
_refine_ls_R_factor_gt 0.0247
_refine_ls_shift/su_max 0.001
_refine_ls_shift/su_mean 0.000
_refine_ls_structure_factor_coef Fsqd
_refine_ls_weighting_details 'calc w=1/[\s^2^(Fo^2^)+(0.0233P)^2^+0.0000P] where P=(Fo^2^+2Fc^2^)/3'
_refine_ls_weighting_scheme calc
_refine_ls_wR_factor_gt 0.0475
_refine_ls_wR_factor_ref 0.0489
_reflns_number_gt 4826
_reflns_number_total 6373
_reflns_threshold_expression >2\s(I)
_cod_data_source_file ic301257k_si_002_1.cif
_cod_data_source_block 1
_cod_original_cell_volume 3243.81(18)
_cod_database_code 4331618

loop_
_symmetry_equiv_pos_as_xyz
'x, y, z'
'-x, y+1/2, -z+1/2'
'-x, -y, -z'
'x, -y-1/2, z-1/2'

loop_
_atom_site_label
_atom_site_type_symbol
_atom_site_fract_x
_atom_site_fract_y
_atom_site_fract_z
_atom_site_U_iso_or_equiv
_atom_site_adp_type
_atom_site_occupancy
_atom_site_symmetry_multiplicity
_atom_site_calc_flag
_atom_site_refinement_flags
Cu1 Cu 0.02039(3) -0.16430(4) -0.23525(2) 0.04275(13) Uani 1 1 d .
Cu2 Cu 1.0000 0.0000 0.0000 0.0560(2) Uani 1 2 d S
Cu3 Cu 0.5000 -0.5000 0.0000 0.0632(2) Uani 1 2 d S
As1 As -0.00776(2) -0.39289(2) 0.042137(16) 0.01643(8) Uani 1 1 d .
Mo1 Mo 0.01613(2) -0.34875(2) -0.112519(14) 0.02176(7) Uani 1 1 d .
Mo2 Mo -0.23166(2) -0.42867(2) -0.159108(14) 0.01923(7) Uani 1 1 d .
Mo3 Mo 0.25084(2) -0.41491(2) 0.046407(14) 0.01997(7) Uani 1 1 d .
C1 C 0.2470(3) -0.0736(3) -0.16584(19) 0.0367(9) Uani 1 1 d .
H1 H 0.2311 -0.0452 -0.2103 0.044 Uiso 1 1 calc R
C2 C 0.2285(3) -0.1560(3) -0.09007(18) 0.0332(9) Uani 1 1 d .
H2 H 0.2000 -0.1966 -0.0686 0.040 Uiso 1 1 calc R
C3 C 0.4191(3) -0.1229(3) 0.02599(17) 0.0343(9) Uani 1 1 d .
H3A H 0.3884 -0.1544 0.0516 0.041 Uiso 1 1 calc R
H3B H 0.4469 -0.0526 0.0467 0.041 Uiso 1 1 calc R
C4 C 0.5152(3) -0.1900(3) 0.03914(18) 0.0369(9) Uani 1 1 d .
H4A H 0.5596 -0.1499 0.0264 0.044 Uiso 1 1 calc R
H4B H 0.4859 -0.2526 0.0076 0.044 Uiso 1 1 calc R
C5 C 0.5882(3) -0.2227(3) 0.11970(19) 0.0450(10) Uani 1 1 d .
H5A H 0.6079 -0.1603 0.1510 0.054 Uiso 1 1 calc R
H5B H 0.5460 -0.2705 0.1303 0.054 Uiso 1 1 calc R
C6 C 0.7955(3) -0.3819(3) 0.13009(19) 0.0395(9) Uani 1 1 d .
H6 H 0.8213 -0.4351 0.1137 0.047 Uiso 1 1 calc R
C7 C 0.7948(3) -0.2581(3) 0.19419(19) 0.0440(11) Uani 1 1 d .
H7 H 0.8167 -0.2062 0.2304 0.053 Uiso 1 1 calc R
C8 C 0.7738(3) 0.0882(3) -0.0917(2) 0.0462(10) Uani 1 1 d .
H8 H 0.7955 0.1534 -0.0673 0.055 Uiso 1 1 calc R
C9 C 0.7836(3) -0.0666(3) -0.1235(2) 0.0409(10) Uani 1 1 d .
H9 H 0.8094 -0.1321 -0.1279 0.049 Uiso 1 1 calc R
C10 C 0.5767(3) -0.1002(3) -0.21240(19) 0.0324(8) Uani 1 1 d .
H10A H 0.5909 -0.1473 -0.2415 0.039 Uiso 1 1 calc R
H10B H 0.5142 -0.0541 -0.2466 0.039 Uiso 1 1 calc R
C11 C 0.5463(3) -0.1653(3) -0.16777(19) 0.0346(9) Uani 1 1 d .
H11A H 0.6139 -0.1984 -0.1262 0.042 Uiso 1 1 calc R
H11B H 0.5163 -0.1184 -0.1475 0.042 Uiso 1 1 calc R
C12 C 0.4606(3) -0.2500(3) -0.21412(18) 0.0334(9) Uani 1 1 d .
H12A H 0.3921 -0.2170 -0.2550 0.040 Uiso 1 1 calc R
H12B H 0.4896 -0.2961 -0.2353 0.040 Uiso 1 1 calc R
C13 C 0.3402(3) -0.3746(3) -0.1323(2) 0.0431(10) Uani 1 1 d .
H13 H 0.2809 -0.3899 -0.1280 0.052 Uiso 1 1 calc R
C14 C 0.5011(3) -0.3745(3) -0.11137(18) 0.0332(9) Uani 1 1 d .
H14 H 0.5769 -0.3870 -0.0912 0.040 Uiso 1 1 calc R
C15 C -0.0219(3) -0.2672(2) 0.08451(16) 0.0222(7) Uani 1 1 d .
C16 C 0.0683(3) -0.2295(3) 0.15091(19) 0.0361(9) Uani 1 1 d .
H16 H 0.1374 -0.2645 0.1754 0.043 Uiso 1 1 calc R
C17 C 0.0552(4) -0.1389(4) 0.1809(2) 0.0635(14) Uani 1 1 d .
H17 H 0.1153 -0.1131 0.2265 0.076 Uiso 1 1 calc R
C18 C -0.0457(4) -0.0871(4) 0.1438(3) 0.0780(17) Uani 1 1 d .
H18 H -0.0533 -0.0252 0.1640 0.094 Uiso 1 1 calc R
C19 C -0.1362(4) -0.1248(3) 0.0773(3) 0.0682(15) Uani 1 1 d .
H19 H -0.2047 -0.0888 0.0527 0.082 Uiso 1 1 calc R
C20 C -0.1250(3) -0.2165(3) 0.0471(2) 0.0417(10) Uani 1 1 d .
H20 H -0.1860 -0.2435 0.0023 0.050 Uiso 1 1 calc R
N1 N 0.1730(2) -0.1325(2) -0.16201(14) 0.0293(7) Uani 1 1 d .
N2 N 0.3440(2) -0.0594(3) -0.10155(16) 0.0423(8) Uani 1 1 d .
N3 N 0.3294(2) -0.1134(2) -0.05370(14) 0.0274(7) Uani 1 1 d .
N4 N 0.6911(2) -0.2755(3) 0.13789(15) 0.0364(8) Uani 1 1 d .
N5 N 0.6887(2) -0.3553(3) 0.09466(17) 0.0438(8) Uani 1 1 d .
N6 N 0.8641(2) -0.3245(2) 0.19260(15) 0.0368(8) Uani 1 1 d .
N7 N 0.8481(2) 0.0103(3) -0.07722(17) 0.0438(8) Uani 1 1 d .
N8 N 0.6687(3) 0.0641(2) -0.14308(19) 0.0446(8) Uani 1 1 d .
N9 N 0.6770(2) -0.0361(2) -0.16264(16) 0.0307(7) Uani 1 1 d .
N10 N 0.4345(2) -0.3133(2) -0.16977(14) 0.0286(7) Uani 1 1 d .
N11 N 0.3300(2) -0.3115(3) -0.18375(17) 0.0441(8) Uani 1 1 d .
N12 N 0.4451(2) -0.4152(2) -0.08583(15) 0.0339(7) Uani 1 1 d .
O1 O -0.03568(19) -0.22294(18) -0.14029(12) 0.0362(6) Uani 1 1 d .
O2 O 0.08263(19) -0.3725(2) -0.15566(12) 0.0380(6) Uani 1 1 d .
O3 O -0.11690(16) -0.43077(16) -0.17776(10) 0.0205(5) Uani 1 1 d .
O4 O -0.06774(16) -0.36504(16) -0.04937(10) 0.0195(5) Uani 1 1 d .
O5 O -0.27919(18) -0.30190(18) -0.18708(12) 0.0332(6) Uani 1 1 d .
O6 O -0.32773(17) -0.50528(19) -0.23240(11) 0.0312(6) Uani 1 1 d .
O7 O 0.13178(16) -0.42209(16) 0.08843(10) 0.0200(5) Uani 1 1 d .
O8 O -0.27642(16) -0.44939(16) -0.09262(11) 0.0219(5) Uani 1 1 d .
O9 O -0.08136(16) -0.49225(16) 0.04934(10) 0.0199(5) Uani 1 1 d .
O10 O 0.34638(18) -0.33745(18) 0.11940(12) 0.0325(6) Uani 1 1 d .
O11 O 0.31036(18) -0.43921(19) -0.00087(12) 0.0334(6) Uani 1 1 d .
O12 O 0.14388(16) -0.30864(15) -0.01495(10) 0.0206(5) Uani 1 1 d .

loop_
_atom_site_aniso_label
_atom_site_aniso_U_11
_atom_site_aniso_U_22
_atom_site_aniso_U_33
_atom_site_aniso_U_23
_atom_site_aniso_U_13
_atom_site_aniso_U_12
Cu1 0.0222(2) 0.0563(3) 0.0317(2) 0.0040(2) 0.0045(2) -0.0110(2)
Cu2 0.0292(4) 0.0554(5) 0.0614(5) -0.0099(4) 0.0125(3) -0.0117(4)
Cu3 0.1022(7) 0.0474(5) 0.0485(4) 0.0227(4) 0.0479(5) 0.0183(5)
As1 0.01586(15) 0.01794(17) 0.01631(15) -0.00107(13) 0.00960(13) 0.00006(13)
Mo1 0.01867(14) 0.02764(16) 0.01715(14) 0.00262(13) 0.00907(12) -0.00515(13)
Mo2 0.01592(13) 0.02324(15) 0.01824(13) 0.00072(12) 0.00952(11) 0.00009(12)
Mo3 0.01728(13) 0.02410(16) 0.01932(13) 0.00039(12) 0.01084(12) -0.00098(12)
C1 0.0291(19) 0.047(2) 0.0296(19) 0.0111(18) 0.0142(17) -0.0066(18)
C2 0.0233(18) 0.039(2) 0.0304(19) 0.0066(17) 0.0113(16) -0.0069(17)
C3 0.0203(17) 0.048(2) 0.0218(17) 0.0003(17) 0.0044(15) 0.0037(17)
C4 0.0285(19) 0.046(2) 0.0280(18) 0.0010(17) 0.0112(16) 0.0096(18)
C5 0.0292(19) 0.067(3) 0.035(2) 0.007(2) 0.0162(18) 0.018(2)
C6 0.0288(19) 0.044(2) 0.037(2) -0.0080(19) 0.0135(17) 0.0033(18)
C7 0.031(2) 0.061(3) 0.0218(18) -0.0110(19) 0.0046(17) 0.016(2)
C8 0.046(2) 0.032(2) 0.059(3) -0.014(2) 0.029(2) -0.009(2)
C9 0.0299(19) 0.031(2) 0.054(2) -0.005(2) 0.0189(19) 0.0007(18)
C10 0.0250(18) 0.034(2) 0.0340(19) -0.0001(17) 0.0145(16) -0.0040(16)
C11 0.0304(19) 0.038(2) 0.0354(19) 0.0004(18) 0.0186(17) -0.0042(17)
C12 0.036(2) 0.034(2) 0.0299(18) 0.0032(17) 0.0185(17) -0.0069(18)
C13 0.031(2) 0.058(3) 0.047(2) 0.013(2) 0.0264(19) -0.001(2)
C14 0.0271(18) 0.039(2) 0.0327(19) 0.0081(17) 0.0162(17) 0.0089(17)
C15 0.0281(17) 0.0182(17) 0.0230(16) -0.0003(14) 0.0161(15) 0.0028(15)
C16 0.038(2) 0.034(2) 0.036(2) -0.0105(18) 0.0201(18) 0.0029(18)
C17 0.055(3) 0.065(3) 0.055(3) -0.033(3) 0.022(2) -0.003(3)
C18 0.081(4) 0.055(3) 0.088(4) -0.040(3) 0.042(3) 0.007(3)
C19 0.068(3) 0.055(3) 0.077(3) -0.006(3) 0.038(3) 0.033(3)
C20 0.036(2) 0.045(2) 0.037(2) -0.0045(19) 0.0168(19) 0.0101(19)
N1 0.0213(14) 0.0337(17) 0.0256(15) 0.0054(13) 0.0088(12) -0.0030(13)
N2 0.0303(17) 0.056(2) 0.0381(18) 0.0057(16) 0.0177(15) -0.0144(16)
N3 0.0175(14) 0.0332(17) 0.0249(14) 0.0054(13) 0.0081(12) -0.0018(13)
N4 0.0203(15) 0.055(2) 0.0253(15) -0.0030(15) 0.0077(13) 0.0106(15)
N5 0.0282(17) 0.047(2) 0.0396(18) -0.0144(17) 0.0094(15) -0.0013(16)
N6 0.0274(16) 0.049(2) 0.0247(15) -0.0054(15) 0.0094(14) 0.0097(15)
N7 0.0336(17) 0.0377(19) 0.051(2) -0.0079(17) 0.0188(16) -0.0072(16)
N8 0.0421(19) 0.0264(18) 0.064(2) -0.0064(17) 0.0294(18) -0.0009(16)
N9 0.0250(15) 0.0269(16) 0.0362(16) 0.0004(14) 0.0150(14) -0.0006(13)
N10 0.0220(14) 0.0337(17) 0.0278(15) 0.0076(14) 0.0127(13) 0.0015(13)
N11 0.0241(16) 0.057(2) 0.0472(19) 0.0174(17) 0.0177(15) 0.0049(15)
N12 0.0374(17) 0.0338(18) 0.0320(16) 0.0083(14) 0.0205(15) 0.0026(15)
O1 0.0346(13) 0.0309(14) 0.0285(13) 0.0079(11) 0.0092(11) -0.0046(11)
O2 0.0335(13) 0.0578(17) 0.0301(13) -0.0034(12) 0.0224(12) -0.0099(12)
O3 0.0180(10) 0.0283(12) 0.0154(10) -0.0021(9) 0.0095(9) -0.0036(10)
O4 0.0189(10) 0.0254(12) 0.0152(10) 0.0007(9) 0.0103(9) 0.0006(10)
O5 0.0302(13) 0.0313(14) 0.0379(13) 0.0094(11) 0.0192(11) 0.0075(11)
O6 0.0240(12) 0.0427(15) 0.0238(12) -0.0082(11) 0.0116(10) -0.0087(11)
O7 0.0175(10) 0.0244(12) 0.0198(10) -0.0003(9) 0.0116(9) 0.0011(10)
O8 0.0193(11) 0.0271(12) 0.0227(11) 0.0034(10) 0.0140(10) 0.0058(10)
O9 0.0176(10) 0.0225(12) 0.0195(10) 0.0020(10) 0.0104(9) 0.0005(9)
O10 0.0264(12) 0.0381(14) 0.0253(12) -0.0063(11) 0.0101(10) -0.0067(11)
O11 0.0314(13) 0.0450(15) 0.0321(12) 0.0015(11) 0.0231(11) 0.0031(12)
O12 0.0207(11) 0.0173(11) 0.0208(11) 0.0004(9) 0.0100(9) -0.0045(9)

loop_
_atom_type_symbol
_atom_type_description
_atom_type_scat_dispersion_real
_atom_type_scat_dispersion_imag
_atom_type_scat_source
C C 0.0030 0.0020 'International Tables Vol C Tables 4.2.6.8 and 6.1.1.4'
H H 0.0000 0.0000 'International Tables Vol C Tables 4.2.6.8 and 6.1.1.4'
As As 0.0500 2.0060 'International Tables Vol C Tables 4.2.6.8 and 6.1.1.4'
Cu Cu 0.3200 1.2650 'International Tables Vol C Tables 4.2.6.8 and 6.1.1.4'
Mo Mo -1.6830 0.6860 'International Tables Vol C Tables 4.2.6.8 and 6.1.1.4'
N N 0.0060 0.0030 'International Tables Vol C Tables 4.2.6.8 and 6.1.1.4'
O O 0.0110 0.0060 'International Tables Vol C Tables 4.2.6.8 and 6.1.1.4'

loop_
_geom_angle_atom_site_label_1
_geom_angle_atom_site_label_2
_geom_angle_atom_site_label_3
_geom_angle
_geom_angle_site_symmetry_1
_geom_angle_site_symmetry_3
N6 Cu1 N1 171.85(13) 4_455 .
N7 Cu2 N7 180.0(3) 3_755 .
N12 Cu3 N12 180.00(19) . 3_645
O4 As1 O7 112.58(10) . .
O4 As1 O9 109.28(9) . .
O7 As1 O9 112.00(9) . .
O4 As1 C15 105.93(11) . .
O7 As1 C15 107.96(11) . .
O9 As1 C15 108.84(12) . .
O2 Mo1 O1 103.68(12) . .
O2 Mo1 O3 97.75(10) . .
O1 Mo1 O3 100.64(9) . .
O2 Mo1 O12 99.77(10) . .
O1 Mo1 O12 95.72(9) . .
O3 Mo1 O12 152.42(8) . .
O2 Mo1 O4 164.62(10) . .
O1 Mo1 O4 91.28(10) . .
O3 Mo1 O4 75.62(8) . .
O12 Mo1 O4 82.00(8) . .
O2 Mo1 O9 90.59(10) . 3_545
O1 Mo1 O9 164.65(10) . 3_545
O3 Mo1 O9 82.67(8) . 3_545
O12 Mo1 O9 76.02(7) . 3_545
O4 Mo1 O9 74.93(7) . 3_545
O2 Mo1 Mo2 129.10(8) . .
O1 Mo1 Mo2 89.69(8) . .
O3 Mo1 Mo2 31.40(6) . .
O12 Mo1 Mo2 127.91(6) . .
O4 Mo1 Mo2 46.03(5) . .
O9 Mo1 Mo2 85.52(5) 3_545 .
O2 Mo1 Mo3 88.40(8) . .
O1 Mo1 Mo3 126.08(7) . .
O3 Mo1 Mo3 129.99(6) . .
O12 Mo1 Mo3 30.51(6) . .
O4 Mo1 Mo3 85.59(5) . .
O9 Mo1 Mo3 47.53(5) 3_545 .
Mo2 Mo1 Mo3 122.586(11) . .
O6 Mo2 O5 104.31(11) . .
O6 Mo2 O8 100.92(10) . .
O5 Mo2 O8 99.15(10) . .
O6 Mo2 O3 97.72(10) . .
O5 Mo2 O3 99.04(10) . .
O8 Mo2 O3 149.76(8) . .
O6 Mo2 O7 91.82(9) . 3_545
O5 Mo2 O7 163.65(9) . 3_545
O8 Mo2 O7 74.74(8) . 3_545
O3 Mo2 O7 81.10(8) . 3_545
O6 Mo2 O4 164.07(9) . .
O5 Mo2 O4 90.73(9) . .
O8 Mo2 O4 81.48(8) . .
O3 Mo2 O4 74.34(7) . .
O7 Mo2 O4 73.49(7) 3_545 .
O6 Mo2 Mo1 129.12(8) . .
O5 Mo2 Mo1 88.25(8) . .
O8 Mo2 Mo1 125.89(6) . .
O3 Mo2 Mo1 31.45(6) . .
O7 Mo2 Mo1 83.50(5) 3_545 .
O4 Mo2 Mo1 44.67(5) . .
O6 Mo2 Mo3 89.59(8) . 3_545
O5 Mo2 Mo3 129.93(8) . 3_545
O8 Mo2 Mo3 30.83(6) . 3_545
O3 Mo2 Mo3 126.90(6) . 3_545
O7 Mo2 Mo3 46.01(5) 3_545 3_545
O4 Mo2 Mo3 84.60(5) . 3_545
Mo1 Mo2 Mo3 119.565(10) . 3_545
O11 Mo3 O10 104.52(11) . .
O11 Mo3 O12 100.78(10) . .
O10 Mo3 O12 99.05(10) . .
O11 Mo3 O8 98.36(10) . 3_545
O10 Mo3 O8 102.02(10) . 3_545
O12 Mo3 O8 146.85(8) . 3_545
O11 Mo3 O7 162.78(9) . .
O10 Mo3 O7 92.32(9) . .
O12 Mo3 O7 79.75(8) . .
O8 Mo3 O7 74.14(8) 3_545 .
O11 Mo3 O9 90.00(9) . 3_545
O10 Mo3 O9 164.84(9) . 3_545
O12 Mo3 O9 73.48(7) . 3_545
O8 Mo3 O9 79.73(7) 3_545 3_545
O7 Mo3 O9 73.55(7) . 3_545
O11 Mo3 Mo2 129.12(8) . 3_545
O10 Mo3 Mo2 90.67(8) . 3_545
O12 Mo3 Mo2 124.76(6) . 3_545
O8 Mo3 Mo2 30.80(6) 3_545 3_545
O7 Mo3 Mo2 45.43(5) . 3_545
O9 Mo3 Mo2 83.30(5) 3_545 3_545
O11 Mo3 Mo1 88.78(7) . .
O10 Mo3 Mo1 129.96(8) . .
O12 Mo3 Mo1 31.01(6) . .
O8 Mo3 Mo1 123.84(6) 3_545 .
O7 Mo3 Mo1 83.02(5) . .
O9 Mo3 Mo1 44.44(5) 3_545 .
Mo2 Mo3 Mo1 117.836(10) 3_545 .
N2 C1 N1 114.3(3) . .
N2 C1 H1 122.8 . .
N1 C1 H1 122.8 . .
N3 C2 N1 110.0(3) . .
N3 C2 H2 125.0 . .
N1 C2 H2 125.0 . .
N3 C3 C4 111.6(3) . .
N3 C3 H3A 109.3 . .
C4 C3 H3A 109.3 . .
N3 C3 H3B 109.3 . .
C4 C3 H3B 109.3 . .
H3A C3 H3B 108.0 . .
C3 C4 C5 109.6(3) . .
C3 C4 H4A 109.7 . .
C5 C4 H4A 109.7 . .
C3 C4 H4B 109.7 . .
C5 C4 H4B 109.7 . .
H4A C4 H4B 108.2 . .
N4 C5 C4 111.9(3) . .
N4 C5 H5A 109.2 . .
C4 C5 H5A 109.2 . .
N4 C5 H5B 109.2 . .
C4 C5 H5B 109.2 . .
H5A C5 H5B 107.9 . .
N5 C6 N6 113.6(3) . .
N5 C6 H6 123.2 . .
N6 C6 H6 123.2 . .
N4 C7 N6 110.5(3) . .
N4 C7 H7 124.8 . .
N6 C7 H7 124.8 . .
N8 C8 N7 114.3(3) . .
N8 C8 H8 122.9 . .
N7 C8 H8 122.9 . .
N9 C9 N7 109.6(3) . .
N9 C9 H9 125.2 . .
N7 C9 H9 125.2 . .
N9 C10 C11 110.3(3) . .
N9 C10 H10A 109.6 . .
C11 C10 H10A 109.6 . .
N9 C10 H10B 109.6 . .
C11 C10 H10B 109.6 . .
H10A C10 H10B 108.1 . .
C12 C11 C10 112.2(3) . .
C12 C11 H11A 109.2 . .
C10 C11 H11A 109.2 . .
C12 C11 H11B 109.2 . .
C10 C11 H11B 109.2 . .
H11A C11 H11B 107.9 . .
N10 C12 C11 111.4(3) . .
N10 C12 H12A 109.4 . .
C11 C12 H12A 109.4 . .
N10 C12 H12B 109.4 . .
C11 C12 H12B 109.4 . .
H12A C12 H12B 108.0 . .
N11 C13 N12 113.9(3) . .
N11 C13 H13 123.1 . .
N12 C13 H13 123.1 . .
N12 C14 N10 110.5(3) . .
N12 C14 H14 124.8 . .
N10 C14 H14 124.8 . .
C16 C15 C20 121.5(3) . .
C16 C15 As1 120.2(2) . .
C20 C15 As1 118.3(2) . .
C15 C16 C17 119.0(4) . .
C15 C16 H16 120.5 . .
C17 C16 H16 120.5 . .
C18 C17 C16 120.0(4) . .
C18 C17 H17 120.0 . .
C16 C17 H17 120.0 . .
C17 C18 C19 121.1(4) . .
C17 C18 H18 119.5 . .
C19 C18 H18 119.5 . .
C18 C19 C20 119.7(4) . .
C18 C19 H19 120.2 . .
C20 C19 H19 120.2 . .
C15 C20 C19 118.8(4) . .
C15 C20 H20 120.6 . .
C19 C20 H20 120.6 . .
C2 N1 C1 103.2(3) . .
C2 N1 Cu1 125.8(2) . .
C1 N1 Cu1 130.7(2) . .
C1 N2 N3 102.5(3) . .
C2 N3 N2 110.0(3) . .
C2 N3 C3 127.7(3) . .
N2 N3 C3 122.2(3) . .
C7 N4 N5 109.8(3) . .
C7 N4 C5 128.6(3) . .
N5 N4 C5 121.6(3) . .
C6 N5 N4 102.7(3) . .
C7 N6 C6 103.5(3) . .
C7 N6 Cu1 126.2(2) . 4_656
C6 N6 Cu1 130.3(3) . 4_656
C9 N7 C8 103.4(3) . .
C9 N7 Cu2 126.5(3) . .
C8 N7 Cu2 129.2(3) . .
C8 N8 N9 102.6(3) . .
C9 N9 N8 110.1(3) . .
C9 N9 C10 128.0(3) . .
N8 N9 C10 121.3(3) . .
C14 N10 N11 109.5(3) . .
C14 N10 C12 129.6(3) . .
N11 N10 C12 120.9(3) . .
C13 N11 N10 103.0(3) . .
C14 N12 C13 103.2(3) . .
C14 N12 Cu3 128.7(2) . .
C13 N12 Cu3 127.9(3) . .
Mo2 O3 Mo1 117.15(10) . .
As1 O4 Mo1 129.06(10) . .
As1 O4 Mo2 132.18(11) . .
Mo1 O4 Mo2 89.29(7) . .
As1 O7 Mo2 130.06(11) . 3_545
As1 O7 Mo3 129.52(10) . .
Mo2 O7 Mo3 88.56(7) 3_545 .
Mo2 O8 Mo3 118.37(10) . 3_545
As1 O9 Mo1 128.91(10) . 3_545
As1 O9 Mo3 130.48(10) . 3_545
Mo1 O9 Mo3 88.04(7) 3_545 3_545
Mo3 O12 Mo1 118.47(10) . .

loop_
_geom_bond_atom_site_label_1
_geom_bond_atom_site_label_2
_geom_bond_distance
_geom_bond_site_symmetry_2
Cu1 N6 1.881(3) 4_455
Cu1 N1 1.885(3) .
Cu2 N7 1.858(3) 3_755
Cu2 N7 1.858(3) .
Cu3 N12 1.891(3) .
Cu3 N12 1.891(3) 3_645
As1 O4 1.6979(18) .
As1 O7 1.6994(19) .
As1 O9 1.702(2) .
As1 C15 1.899(3) .
Mo1 O2 1.704(2) .
Mo1 O1 1.707(2) .
Mo1 O3 1.9138(19) .
Mo1 O12 1.9276(19) .
Mo1 O4 2.295(2) .
Mo1 O9 2.304(2) 3_545
Mo1 Mo2 3.2639(4) .
Mo1 Mo3 3.2885(4) .
Mo2 O6 1.698(2) .
Mo2 O5 1.705(2) .
Mo2 O8 1.906(2) .
Mo2 O3 1.911(2) .
Mo2 O7 2.334(2) 3_545
Mo2 O4 2.3493(19) .
Mo2 Mo3 3.2752(4) 3_545
Mo3 O11 1.698(2) .
Mo3 O10 1.699(2) .
Mo3 O12 1.8995(19) .
Mo3 O8 1.908(2) 3_545
Mo3 O7 2.357(2) .
Mo3 O9 2.4270(19) 3_545
Mo3 Mo2 3.2752(4) 3_545
C1 N2 1.313(4) .
C1 N1 1.338(4) .
C1 H1 0.9300 .
C2 N3 1.311(4) .
C2 N1 1.326(4) .
C2 H2 0.9300 .
C3 N3 1.466(4) .
C3 C4 1.502(5) .
C3 H3A 0.9700 .
C3 H3B 0.9700 .
C4 C5 1.503(5) .
C4 H4A 0.9700 .
C4 H4B 0.9700 .
C5 N4 1.458(4) .
C5 H5A 0.9700 .
C5 H5B 0.9700 .
C6 N5 1.313(4) .
C6 N6 1.350(4) .
C6 H6 0.9300 .
C7 N4 1.305(4) .
C7 N6 1.316(4) .
C7 H7 0.9300 .
C8 N8 1.309(5) .
C8 N7 1.349(5) .
C8 H8 0.9300 .
C9 N9 1.321(4) .
C9 N7 1.324(4) .
C9 H9 0.9300 .
C10 N9 1.461(4) .
C10 C11 1.512(5) .
C10 H10A 0.9700 .
C10 H10B 0.9700 .
C11 C12 1.505(4) .
C11 H11A 0.9700 .
C11 H11B 0.9700 .
C12 N10 1.455(4) .
C12 H12A 0.9700 .
C12 H12B 0.9700 .
C13 N11 1.310(5) .
C13 N12 1.353(4) .
C13 H13 0.9300 .
C14 N12 1.314(4) .
C14 N10 1.321(4) .
C14 H14 0.9300 .
C15 C16 1.368(4) .
C15 C20 1.379(4) .
C16 C17 1.379(5) .
C16 H16 0.9300 .
C17 C18 1.362(6) .
C17 H17 0.9300 .
C18 C19 1.370(6) .
C18 H18 0.9300 .
C19 C20 1.382(5) .
C19 H19 0.9300 .
C20 H20 0.9300 .
N2 N3 1.355(4) .
N4 N5 1.363(4) .
N6 Cu1 1.881(3) 4_656
N8 N9 1.357(4) .
N10 N11 1.355(4) .
O7 Mo2 2.334(2) 3_545
O8 Mo3 1.908(2) 3_545
O9 Mo1 2.304(2) 3_545
O9 Mo3 2.4270(19) 3_545

loop_
_geom_torsion_atom_site_label_1
_geom_torsion_atom_site_label_2
_geom_torsion_atom_site_label_3
_geom_torsion_atom_site_label_4
_geom_torsion
_geom_torsion_site_symmetry_1
_geom_torsion_site_symmetry_4
O2 Mo1 Mo2 O6 0.34(15) . .
O1 Mo1 Mo2 O6 107.82(13) . .
O3 Mo1 Mo2 O6 -3.49(15) . .
O12 Mo1 Mo2 O6 -155.17(13) . .
O4 Mo1 Mo2 O6 -160.10(12) . .
O9 Mo1 Mo2 O6 -86.77(11) 3_545 .
Mo3 Mo1 Mo2 O6 -118.12(10) . .
O2 Mo1 Mo2 O5 -106.74(13) . .
O1 Mo1 Mo2 O5 0.74(11) . .
O3 Mo1 Mo2 O5 -110.57(14) . .
O12 Mo1 Mo2 O5 97.75(11) . .
O4 Mo1 Mo2 O5 92.81(10) . .
O9 Mo1 Mo2 O5 166.14(9) 3_545 .
Mo3 Mo1 Mo2 O5 134.79(8) . .
O2 Mo1 Mo2 O8 153.23(13) . .
O1 Mo1 Mo2 O8 -99.29(11) . .
O3 Mo1 Mo2 O8 149.39(14) . .
O12 Mo1 Mo2 O8 -2.28(11) . .
O4 Mo1 Mo2 O8 -7.22(10) . .
O9 Mo1 Mo2 O8 66.11(9) 3_545 .
Mo3 Mo1 Mo2 O8 34.76(8) . .
O2 Mo1 Mo2 O3 3.83(16) . .
O1 Mo1 Mo2 O3 111.31(14) . .
O12 Mo1 Mo2 O3 -151.68(14) . .
O4 Mo1 Mo2 O3 -156.61(13) . .
O9 Mo1 Mo2 O3 -83.28(13) 3_545 .
Mo3 Mo1 Mo2 O3 -114.63(12) . .
O2 Mo1 Mo2 O7 87.40(12) . 3_545
O1 Mo1 Mo2 O7 -165.13(9) . 3_545
O3 Mo1 Mo2 O7 83.56(12) . 3_545
O12 Mo1 Mo2 O7 -68.12(9) . 3_545
O4 Mo1 Mo2 O7 -73.05(8) . 3_545
O9 Mo1 Mo2 O7 0.28(7) 3_545 3_545
Mo3 Mo1 Mo2 O7 -31.07(5) . 3_545
O2 Mo1 Mo2 O4 160.45(13) . .
O1 Mo1 Mo2 O4 -92.08(10) . .
O3 Mo1 Mo2 O4 156.61(13) . .
O12 Mo1 Mo2 O4 4.94(10) . .
O9 Mo1 Mo2 O4 73.33(9) 3_545 .
Mo3 Mo1 Mo2 O4 41.98(7) . .
O2 Mo1 Mo2 Mo3 117.13(11) . 3_545
O1 Mo1 Mo2 Mo3 -135.39(8) . 3_545
O3 Mo1 Mo2 Mo3 113.30(12) . 3_545
O12 Mo1 Mo2 Mo3 -38.38(8) . 3_545
O4 Mo1 Mo2 Mo3 -43.31(7) . 3_545
O9 Mo1 Mo2 Mo3 30.02(5) 3_545 3_545
Mo3 Mo1 Mo2 Mo3 -1.33(2) . 3_545
O2 Mo1 Mo3 O11 -1.03(12) . .
O1 Mo1 Mo3 O11 -106.84(13) . .
O3 Mo1 Mo3 O11 97.75(11) . .
O12 Mo1 Mo3 O11 -113.48(14) . .
O4 Mo1 Mo3 O11 164.80(10) . .
O9 Mo1 Mo3 O11 91.24(11) 3_545 .
Mo2 Mo1 Mo3 O11 135.93(8) . .
O2 Mo1 Mo3 O10 106.98(14) . .
O1 Mo1 Mo3 O10 1.18(15) . .
O3 Mo1 Mo3 O10 -154.24(13) . .
O12 Mo1 Mo3 O10 -5.46(16) . .
O4 Mo1 Mo3 O10 -87.19(12) . .
O9 Mo1 Mo3 O10 -160.74(13) 3_545 .
Mo2 Mo1 Mo3 O10 -116.06(11) . .
O2 Mo1 Mo3 O12 112.44(15) . .
O1 Mo1 Mo3 O12 6.64(16) . .
O3 Mo1 Mo3 O12 -148.78(15) . .
O4 Mo1 Mo3 O12 -81.73(13) . .
O9 Mo1 Mo3 O12 -155.28(14) 3_545 .
Mo2 Mo1 Mo3 O12 -110.60(12) . .
O2 Mo1 Mo3 O8 -100.28(11) . 3_545
O1 Mo1 Mo3 O8 153.91(13) . 3_545
O3 Mo1 Mo3 O8 -1.51(11) . 3_545
O12 Mo1 Mo3 O8 147.27(14) . 3_545
O4 Mo1 Mo3 O8 65.55(9) . 3_545
O9 Mo1 Mo3 O8 -8.01(10) 3_545 3_545
Mo2 Mo1 Mo3 O8 36.68(8) . 3_545
O2 Mo1 Mo3 O7 -165.86(10) . .
O1 Mo1 Mo3 O7 88.34(12) . .
O3 Mo1 Mo3 O7 -67.08(9) . .
O12 Mo1 Mo3 O7 81.70(13) . .
O4 Mo1 Mo3 O7 -0.03(7) . .
O9 Mo1 Mo3 O7 -73.58(8) 3_545 .
Mo2 Mo1 Mo3 O7 -28.90(5) . .
O2 Mo1 Mo3 O9 -92.27(11) . 3_545
O1 Mo1 Mo3 O9 161.92(13) . 3_545
O3 Mo1 Mo3 O9 6.50(10) . 3_545
O12 Mo1 Mo3 O9 155.28(14) . 3_545
O4 Mo1 Mo3 O9 73.56(8) . 3_545
Mo2 Mo1 Mo3 O9 44.69(7) . 3_545
O2 Mo1 Mo3 Mo2 -135.65(8) . 3_545
O1 Mo1 Mo3 Mo2 118.54(11) . 3_545
O3 Mo1 Mo3 Mo2 -36.87(8) . 3_545
O12 Mo1 Mo3 Mo2 111.91(12) . 3_545
O4 Mo1 Mo3 Mo2 30.18(5) . 3_545
O9 Mo1 Mo3 Mo2 -43.38(7) 3_545 3_545
Mo2 Mo1 Mo3 Mo2 1.31(2) . 3_545
N3 C3 C4 C5 -164.3(3) . .
C3 C4 C5 N4 -172.1(3) . .
N9 C10 C11 C12 -167.2(3) . .
C10 C11 C12 N10 178.6(3) . .
O4 As1 C15 C16 -133.9(3) . .
O7 As1 C15 C16 -13.1(3) . .
O9 As1 C15 C16 108.7(3) . .
O4 As1 C15 C20 46.8(3) . .
O7 As1 C15 C20 167.6(3) . .
O9 As1 C15 C20 -70.6(3) . .
C20 C15 C16 C17 0.2(6) . .
As1 C15 C16 C17 -179.1(3) . .
C15 C16 C17 C18 -1.3(7) . .
C16 C17 C18 C19 1.4(9) . .
C17 C18 C19 C20 -0.3(9) . .
C16 C15 C20 C19 0.8(6) . .
As1 C15 C20 C19 -179.8(3) . .
C18 C19 C20 C15 -0.8(7) . .
N3 C2 N1 C1 -0.1(4) . .
N3 C2 N1 Cu1 -173.7(2) . .
N2 C1 N1 C2 0.2(4) . .
N2 C1 N1 Cu1 173.3(3) . .
N6 Cu1 N1 C2 102.6(9) 4_455 .
N6 Cu1 N1 C1 -69.2(10) 4_455 .
N1 C1 N2 N3 -0.2(4) . .
N1 C2 N3 N2 -0.1(4) . .
N1 C2 N3 C3 -177.7(3) . .
C1 N2 N3 C2 0.1(4) . .
C1 N2 N3 C3 177.9(3) . .
C4 C3 N3 C2 109.5(4) . .
C4 C3 N3 N2 -67.9(4) . .
N6 C7 N4 N5 -1.4(5) . .
N6 C7 N4 C5 177.9(4) . .
C4 C5 N4 C7 132.3(4) . .
C4 C5 N4 N5 -48.4(5) . .
N6 C6 N5 N4 0.3(4) . .
C7 N4 N5 C6 0.7(4) . .
C5 N4 N5 C6 -178.8(3) . .
N4 C7 N6 C6 1.5(5) . .
N4 C7 N6 Cu1 -176.3(3) . 4_656
N5 C6 N6 C7 -1.1(5) . .
N5 C6 N6 Cu1 176.5(3) . 4_656
N9 C9 N7 C8 -0.6(4) . .
N9 C9 N7 Cu2 169.4(3) . .
N8 C8 N7 C9 0.5(5) . .
N8 C8 N7 Cu2 -169.2(3) . .
N7 Cu2 N7 C9 -157(100) 3_755 .
N7 Cu2 N7 C8 10(100) 3_755 .
N7 C8 N8 N9 -0.1(5) . .
N7 C9 N9 N8 0.6(5) . .
N7 C9 N9 C10 -170.9(3) . .
C8 N8 N9 C9 -0.3(4) . .
C8 N8 N9 C10 171.9(3) . .
C11 C10 N9 C9 79.8(5) . .
C11 C10 N9 N8 -90.8(4) . .
N12 C14 N10 N11 0.7(4) . .
N12 C14 N10 C12 177.9(3) . .
C11 C12 N10 C14 -62.1(5) . .
C11 C12 N10 N11 114.8(4) . .
N12 C13 N11 N10 0.8(4) . .
C14 N10 N11 C13 -0.9(4) . .
C12 N10 N11 C13 -178.3(3) . .
N10 C14 N12 C13 -0.2(4) . .
N10 C14 N12 Cu3 -175.3(2) . .
N11 C13 N12 C14 -0.4(4) . .
N11 C13 N12 Cu3 174.7(3) . .
N12 Cu3 N12 C14 69(100) 3_645 .
N12 Cu3 N12 C13 -104(100) 3_645 .
O6 Mo2 O3 Mo1 177.27(12) . .
O5 Mo2 O3 Mo1 71.36(13) . .
O8 Mo2 O3 Mo1 -55.0(2) . .
O7 Mo2 O3 Mo1 -92.09(11) 3_545 .
O4 Mo2 O3 Mo1 -16.85(10) . .
Mo3 Mo2 O3 Mo1 -87.41(11) 3_545 .
O2 Mo1 O3 Mo2 -177.00(12) . .
O1 Mo1 O3 Mo2 -71.43(13) . .
O12 Mo1 O3 Mo2 53.9(2) . .
O4 Mo1 O3 Mo2 17.15(10) . .
O9 Mo1 O3 Mo2 93.40(11) 3_545 .
Mo3 Mo1 O3 Mo2 88.57(11) . .
O7 As1 O4 Mo1 -5.65(17) . .
O9 As1 O4 Mo1 -130.77(13) . .
C15 As1 O4 Mo1 112.12(15) . .
O7 As1 O4 Mo2 129.92(13) . .
O9 As1 O4 Mo2 4.79(17) . .
C15 As1 O4 Mo2 -112.31(16) . .
O2 Mo1 O4 As1 70.5(4) . .
O1 Mo1 O4 As1 -122.92(15) . .
O3 Mo1 O4 As1 136.42(15) . .
O12 Mo1 O4 As1 -27.32(14) . .
O9 Mo1 O4 As1 50.28(13) 3_545 .
Mo2 Mo1 O4 As1 148.75(17) . .
Mo3 Mo1 O4 As1 3.17(13) . .
O2 Mo1 O4 Mo2 -78.3(3) . .
O1 Mo1 O4 Mo2 88.33(9) . .
O3 Mo1 O4 Mo2 -12.33(7) . .
O12 Mo1 O4 Mo2 -176.07(8) . .
O9 Mo1 O4 Mo2 -98.47(7) 3_545 .
Mo3 Mo1 O4 Mo2 -145.58(5) . .
O6 Mo2 O4 As1 -73.0(4) . .
O5 Mo2 O4 As1 126.17(16) . .
O8 Mo2 O4 As1 27.03(14) . .
O3 Mo2 O4 As1 -134.65(16) . .
O7 Mo2 O4 As1 -49.49(14) 3_545 .
Mo1 Mo2 O4 As1 -147.06(18) . .
Mo3 Mo2 O4 As1 -3.89(13) 3_545 .
O6 Mo2 O4 Mo1 74.1(3) . .
O5 Mo2 O4 Mo1 -86.77(9) . .
O8 Mo2 O4 Mo1 174.09(8) . .
O3 Mo2 O4 Mo1 12.42(7) . .
O7 Mo2 O4 Mo1 97.58(7) 3_545 .
Mo3 Mo2 O4 Mo1 143.18(5) 3_545 .
O4 As1 O7 Mo2 -124.99(13) . 3_545
O9 As1 O7 Mo2 -1.36(16) . 3_545
C15 As1 O7 Mo2 118.45(15) . 3_545
O4 As1 O7 Mo3 5.64(17) . .
O9 As1 O7 Mo3 129.27(13) . .
C15 As1 O7 Mo3 -110.93(15) . .
O11 Mo3 O7 As1 -65.2(4) . .
O10 Mo3 O7 As1 126.87(15) . .
O12 Mo3 O7 As1 28.09(14) . .
O8 Mo3 O7 As1 -131.29(15) 3_545 .
O9 Mo3 O7 As1 -47.57(13) 3_545 .
Mo2 Mo3 O7 As1 -144.47(17) 3_545 .
Mo1 Mo3 O7 As1 -3.12(12) . .
O11 Mo3 O7 Mo2 79.2(3) . 3_545
O10 Mo3 O7 Mo2 -88.66(9) . 3_545
O12 Mo3 O7 Mo2 172.56(8) . 3_545
O8 Mo3 O7 Mo2 13.18(7) 3_545 3_545
O9 Mo3 O7 Mo2 96.91(7) 3_545 3_545
Mo1 Mo3 O7 Mo2 141.35(5) . 3_545
O6 Mo2 O8 Mo3 70.27(13) . 3_545
O5 Mo2 O8 Mo3 176.89(11) . 3_545
O3 Mo2 O8 Mo3 -56.8(2) . 3_545
O7 Mo2 O8 Mo3 -18.64(9) 3_545 3_545
O4 Mo2 O8 Mo3 -93.75(11) . 3_545
Mo1 Mo2 O8 Mo3 -88.62(11) . 3_545
O4 As1 O9 Mo1 126.38(12) . 3_545
O7 As1 O9 Mo1 0.92(16) . 3_545
C15 As1 O9 Mo1 -118.37(14) . 3_545
O4 As1 O9 Mo3 -2.75(16) . 3_545
O7 As1 O9 Mo3 -128.21(13) . 3_545
C15 As1 O9 Mo3 112.50(15) . 3_545
O11 Mo3 O12 Mo1 68.98(13) . .
O10 Mo3 O12 Mo1 175.76(12) . .
O8 Mo3 O12 Mo1 -55.2(2) 3_545 .
O7 Mo3 O12 Mo1 -93.51(11) . .
O9 Mo3 O12 Mo1 -17.78(10) 3_545 .
Mo2 Mo3 O12 Mo1 -87.06(12) 3_545 .
O2 Mo1 O12 Mo3 -69.63(14) . .
O1 Mo1 O12 Mo3 -174.61(13) . .
O3 Mo1 O12 Mo3 59.1(2) . .
O4 Mo1 O12 Mo3 94.90(12) . .
O9 Mo1 O12 Mo3 18.53(10) 3_545 .
Mo2 Mo1 O12 Mo3 91.32(12) . .
